data_4129582
loop_
_publ_author_name
'Cichowicz, Nathan R.'
'Kaplan, Will'
'Khomutnyk, Yaroslav'
'Bhattarai, Bijay'
'Sun, Zhankui'
'Nagorny, Pavel'

_publ_section_title
;
 Concise Enantioselective Synthesis of Oxygenated Steroids via Sequential
 Copper(II)-Catalyzed Michael Addition/Intramolecular Aldol Cyclization
 Reactions.
;
_journal_issue 45
_journal_name_full 'Journal of the American Chemical Society'
_journal_page_first 14341
_journal_page_last 14348
_journal_paper_doi 10.1021/jacs.5b08528
_journal_volume 137
_journal_year 2015
_chemical_formula_moiety 'C21 H30 O6'
_chemical_formula_sum 'C21 H30 O6'
_chemical_formula_weight 378.45
_space_group_IT_number 33
_space_group_name_Hall 'P 2c -2n'
_space_group_name_H-M_alt 'P n a 21'
_symmetry_cell_setting orthorhombic
_symmetry_space_group_name_H-M 'P n a 21'
_atom_sites_solution_hydrogens geom
_atom_sites_solution_primary direct
_atom_sites_solution_secondary difmap
_audit_creation_method SHELXL-97
_cell_angle_alpha 90.00
_cell_angle_beta 90.00
_cell_angle_gamma 90.00
_cell_formula_units_Z 8
_cell_length_a 13.2747(2)
_cell_length_b 10.5692(2)
_cell_length_c 26.9940(19)
_cell_measurement_reflns_used 49102
_cell_measurement_temperature 85(2)
_cell_measurement_theta_max 68.30
_cell_measurement_theta_min 3.30
_cell_volume 3787.3(3)
_computing_cell_refinement 'CrystalClear-SM Expert 2.0 r12'
_computing_data_collection 'CrystalClear-SM Expert 2.0 r12 (Rigaku, 2011)'
_computing_data_reduction 'CrystalClear-SM Expert 2.0 r12'
_computing_molecular_graphics 'Bruker SHELXTL'
_computing_publication_material 'Bruker SHELXTL'
_computing_structure_refinement 'SHELXL-97 (Sheldrick, 2008)'
_computing_structure_solution 'SHELXS-97 (Sheldrick, 2008)'
_diffrn_ambient_temperature 85(2)
_diffrn_detector_area_resol_mean 14.629
_diffrn_measured_fraction_theta_full 0.999
_diffrn_measured_fraction_theta_max 0.999
_diffrn_measurement_device_type 'Rigaku Saturn944+ CCD'
_diffrn_measurement_method \w
_diffrn_radiation_monochromator confocal
_diffrn_radiation_source 'micro-focus rotating anode'
_diffrn_radiation_type CuK\a
_diffrn_radiation_wavelength 1.54178
_diffrn_reflns_av_R_equivalents 0.0665
_diffrn_reflns_av_sigmaI/netI 0.0291
_diffrn_reflns_limit_h_max 15
_diffrn_reflns_limit_h_min -15
_diffrn_reflns_limit_k_max 12
_diffrn_reflns_limit_k_min -12
_diffrn_reflns_limit_l_max 32
_diffrn_reflns_limit_l_min -32
_diffrn_reflns_number 90839
_diffrn_reflns_theta_full 68.23
_diffrn_reflns_theta_max 68.23
_diffrn_reflns_theta_min 3.27
_exptl_absorpt_coefficient_mu 0.788
_exptl_absorpt_correction_T_max 0.9844
_exptl_absorpt_correction_T_min 0.9113
_exptl_absorpt_correction_type multi-scan
_exptl_absorpt_process_details
;
    Higashi, T. (1995). Program for Absorption Correction.
    Rigaku Corporation, Tokyo, Japan.
;
_exptl_crystal_colour colorless
_exptl_crystal_density_diffrn 1.327
_exptl_crystal_density_method 'not measured'
_exptl_crystal_description plate
_exptl_crystal_F_000 1632
_exptl_crystal_size_max 0.12
_exptl_crystal_size_mid 0.12
_exptl_crystal_size_min 0.02
_refine_diff_density_max 0.204
_refine_diff_density_min -0.195
_refine_diff_density_rms 0.044
_refine_ls_abs_structure_details 'Flack H D (1983), Acta Cryst. A39, 876-881'
_refine_ls_abs_structure_Flack 0.23(13)
_refine_ls_extinction_method none
_refine_ls_goodness_of_fit_ref 1.065
_refine_ls_hydrogen_treatment mixed
_refine_ls_matrix_type full
_refine_ls_number_parameters 507
_refine_ls_number_reflns 6939
_refine_ls_number_restraints 1
_refine_ls_restrained_S_all 1.065
_refine_ls_R_factor_all 0.0357
_refine_ls_R_factor_gt 0.0344
_refine_ls_shift/su_max 0.000
_refine_ls_shift/su_mean 0.000
_refine_ls_structure_factor_coef Fsqd
_refine_ls_weighting_details 'calc w=1/[\s^2^(Fo^2^)+(0.0345P)^2^+1.9672P] where P=(Fo^2^+2Fc^2^)/3'
_refine_ls_weighting_scheme calc
_refine_ls_wR_factor_gt 0.0838
_refine_ls_wR_factor_ref 0.0846
_reflns_number_gt 6633
_reflns_number_total 6939
_reflns_threshold_expression >2sigma(I)
_cod_data_source_file ja5b08528_si_002.cif
_cod_data_source_block nc266a
_cod_original_sg_symbol_H-M Pna2(1)
_cod_database_code 4129582

loop_
_symmetry_equiv_pos_as_xyz
'x, y, z'
'-x, -y, z+1/2'
'x+1/2, -y+1/2, z'
'-x+1/2, y+1/2, z+1/2'

loop_
_atom_site_label
_atom_site_type_symbol
_atom_site_fract_x
_atom_site_fract_y
_atom_site_fract_z
_atom_site_U_iso_or_equiv
_atom_site_adp_type
_atom_site_occupancy
_atom_site_symmetry_multiplicity
_atom_site_calc_flag
_atom_site_refinement_flags
O1 O 1.00073(10) 0.74512(13) 0.50112(5) 0.0167(3) Uani 1 1 d .
O2 O 1.16898(11) 0.73534(15) 0.49777(6) 0.0226(3) Uani 1 1 d .
O3 O 1.09709(11) 0.67111(13) 0.61117(5) 0.0169(3) Uani 1 1 d .
H3A H 1.157(3) 0.673(3) 0.6213(13) 0.061(11) Uiso 1 1 d .
O4 O 0.80769(10) 0.91381(13) 0.62304(5) 0.0143(3) Uani 1 1 d .
O5 O 0.87316(11) 1.16546(13) 0.59364(5) 0.0155(3) Uani 1 1 d .
H5A H 0.853(2) 1.120(3) 0.6194(12) 0.044(8) Uiso 1 1 d .
O6 O 0.86026(11) 1.10830(13) 0.41947(5) 0.0184(3) Uani 1 1 d .
O7 O 0.66489(10) 0.25871(13) 0.81403(5) 0.0170(3) Uani 1 1 d .
O8 O 0.49670(11) 0.26055(15) 0.81870(5) 0.0221(3) Uani 1 1 d .
O9 O 0.57263(10) 0.32602(13) 0.70637(5) 0.0160(3) Uani 1 1 d .
H9A H 0.508(2) 0.315(2) 0.6976(10) 0.030(7) Uiso 1 1 d .
O10 O 0.86411(10) 0.08477(13) 0.69839(5) 0.0145(3) Uani 1 1 d .
O11 O 0.80935(11) -0.16437(13) 0.72922(5) 0.0170(3) Uani 1 1 d .
H11A H 0.834(2) -0.118(3) 0.7054(11) 0.040(8) Uiso 1 1 d .
O12 O 0.79333(12) -0.11706(17) 0.90386(6) 0.0293(4) Uani 1 1 d .
C1 C 1.09393(14) 0.77486(19) 0.51735(7) 0.0153(4) Uani 1 1 d .
C2 C 1.09107(14) 0.86533(18) 0.56162(7) 0.0122(4) Uani 1 1 d .
C3 C 1.05074(14) 0.79377(17) 0.60831(7) 0.0132(4) Uani 1 1 d .
C4 C 0.93788(14) 0.76644(18) 0.60464(7) 0.0137(4) Uani 1 1 d .
H4A H 0.9256 0.7065 0.5771 0.016 Uiso 1 1 calc R
H4B H 0.9147 0.7260 0.6357 0.016 Uiso 1 1 calc R
C5 C 0.87838(14) 0.88534(18) 0.59589(7) 0.0122(4) Uani 1 1 d .
C6 C 0.90971(13) 0.96545(17) 0.55198(7) 0.0111(4) Uani 1 1 d .
H6A H 0.8901 0.9175 0.5215 0.013 Uiso 1 1 calc R
C7 C 0.85422(14) 1.09492(18) 0.54962(7) 0.0126(4) Uani 1 1 d .
C8 C 0.89141(14) 1.17432(18) 0.50469(6) 0.0129(4) Uani 1 1 d .
C9 C 0.83245(15) 1.11446(18) 0.46222(7) 0.0139(4) Uani 1 1 d .
C10 C 0.73364(15) 1.0635(2) 0.48225(7) 0.0170(4) Uani 1 1 d .
H10A H 0.7249 0.9735 0.4730 0.020 Uiso 1 1 calc R
H10B H 0.6761 1.1125 0.4690 0.020 Uiso 1 1 calc R
C11 C 0.74035(14) 1.07790(19) 0.53863(7) 0.0150(4) Uani 1 1 d .
H11B H 0.7137 1.0017 0.5555 0.018 Uiso 1 1 calc R
H11C H 0.7017 1.1526 0.5499 0.018 Uiso 1 1 calc R
C12 C 1.00491(15) 1.1743(2) 0.49608(7) 0.0161(4) Uani 1 1 d .
H12A H 1.0190 1.2100 0.4629 0.019 Uiso 1 1 calc R
H12B H 1.0372 1.2300 0.5209 0.019 Uiso 1 1 calc R
C13 C 1.05146(14) 1.04307(19) 0.49949(7) 0.0160(4) Uani 1 1 d .
H13A H 1.1255 1.0491 0.4958 0.019 Uiso 1 1 calc R
H13B H 1.0252 0.9891 0.4725 0.019 Uiso 1 1 calc R
C14 C 1.02568(14) 0.98387(18) 0.54973(7) 0.0124(4) Uani 1 1 d .
H14A H 1.0427 1.0487 0.5754 0.015 Uiso 1 1 calc R
C15 C 0.85406(16) 1.31230(19) 0.50812(8) 0.0204(4) Uani 1 1 d .
H15A H 0.8824 1.3523 0.5378 0.031 Uiso 1 1 calc R
H15B H 0.7804 1.3132 0.5102 0.031 Uiso 1 1 calc R
H15C H 0.8757 1.3590 0.4786 0.031 Uiso 1 1 calc R
C16 C 1.07001(15) 0.86975(19) 0.65583(7) 0.0154(4) Uani 1 1 d .
H16A H 1.0280 0.9471 0.6550 0.018 Uiso 1 1 calc R
H16B H 1.0481 0.8185 0.6846 0.018 Uiso 1 1 calc R
C17 C 1.17991(15) 0.9083(2) 0.66349(7) 0.0176(4) Uani 1 1 d .
H17A H 1.1859 0.9614 0.6936 0.021 Uiso 1 1 calc R
H17B H 1.2220 0.8319 0.6682 0.021 Uiso 1 1 calc R
C18 C 1.21677(15) 0.98221(19) 0.61846(7) 0.0176(4) Uani 1 1 d .
H18A H 1.1795 1.0631 0.6161 0.021 Uiso 1 1 calc R
H18B H 1.2892 1.0020 0.6224 0.021 Uiso 1 1 calc R
C19 C 1.20132(14) 0.90622(19) 0.57115(7) 0.0153(4) Uani 1 1 d .
H19A H 1.2440 0.8295 0.5727 0.018 Uiso 1 1 calc R
H19B H 1.2246 0.9575 0.5427 0.018 Uiso 1 1 calc R
C20 C 0.99403(16) 0.6603(2) 0.45908(8) 0.0224(5) Uani 1 1 d .
H20A H 1.0318 0.5813 0.4656 0.027 Uiso 1 1 calc R
H20B H 1.0221 0.7008 0.4290 0.027 Uiso 1 1 calc R
C21 C 0.88358(16) 0.6326(2) 0.45231(8) 0.0209(4) Uani 1 1 d .
H21A H 0.8578 0.5887 0.4817 0.031 Uiso 1 1 calc R
H21B H 0.8742 0.5789 0.4231 0.031 Uiso 1 1 calc R
H21C H 0.8468 0.7122 0.4478 0.031 Uiso 1 1 calc R
C22 C 0.57298(14) 0.22285(18) 0.79923(7) 0.0129(4) Uani 1 1 d .
C23 C 0.57649(14) 0.13018(19) 0.75532(7) 0.0123(4) Uani 1 1 d .
C24 C 0.61776(14) 0.20311(17) 0.70892(7) 0.0126(4) Uani 1 1 d .
C25 C 0.73106(14) 0.22955(18) 0.71265(7) 0.0128(4) Uani 1 1 d .
H25A H 0.7547 0.2661 0.6809 0.015 Uiso 1 1 calc R
H25B H 0.7428 0.2931 0.7390 0.015 Uiso 1 1 calc R
C26 C 0.79172(13) 0.11293(18) 0.72398(7) 0.0116(4) Uani 1 1 d .
C27 C 0.75813(14) 0.03418(18) 0.76810(6) 0.0113(4) Uani 1 1 d .
H27A H 0.7730 0.0854 0.7984 0.014 Uiso 1 1 calc R
C28 C 0.81780(15) -0.09108(19) 0.77346(7) 0.0142(4) Uani 1 1 d .
C29 C 0.77620(15) -0.17297(18) 0.81667(7) 0.0156(4) Uani 1 1 d .
C30 C 0.82617(15) -0.1124(2) 0.86180(7) 0.0177(4) Uani 1 1 d .
C31 C 0.92240(15) -0.0480(2) 0.84599(7) 0.0203(4) Uani 1 1 d .
H31A H 0.9813 -0.0880 0.8621 0.024 Uiso 1 1 calc R
H31B H 0.9210 0.0428 0.8549 0.024 Uiso 1 1 calc R
C32 C 0.92761(15) -0.0646(2) 0.78939(7) 0.0180(4) Uani 1 1 d .
H32A H 0.9720 -0.1363 0.7805 0.022 Uiso 1 1 calc R
H32B H 0.9534 0.0132 0.7734 0.022 Uiso 1 1 calc R
C33 C 0.66194(15) -0.17978(19) 0.82078(7) 0.0162(4) Uani 1 1 d .
H33A H 0.6436 -0.2174 0.8531 0.019 Uiso 1 1 calc R
H33B H 0.6356 -0.2359 0.7944 0.019 Uiso 1 1 calc R
C34 C 0.61251(15) -0.05027(19) 0.81616(7) 0.0159(4) Uani 1 1 d .
H34A H 0.6335 0.0038 0.8443 0.019 Uiso 1 1 calc R
H34B H 0.5384 -0.0597 0.8175 0.019 Uiso 1 1 calc R
C35 C 0.64258(14) 0.01285(18) 0.76734(7) 0.0120(4) Uani 1 1 d .
H35A H 0.6292 -0.0505 0.7406 0.014 Uiso 1 1 calc R
C36 C 0.81835(17) -0.3084(2) 0.81441(8) 0.0221(5) Uani 1 1 d .
H36A H 0.7910 -0.3581 0.8420 0.033 Uiso 1 1 calc R
H36B H 0.8920 -0.3058 0.8169 0.033 Uiso 1 1 calc R
H36C H 0.7989 -0.3478 0.7830 0.033 Uiso 1 1 calc R
C37 C 0.59851(15) 0.12797(19) 0.66099(7) 0.0151(4) Uani 1 1 d .
H37A H 0.6196 0.1803 0.6324 0.018 Uiso 1 1 calc R
H37B H 0.6413 0.0513 0.6613 0.018 Uiso 1 1 calc R
C38 C 0.48925(15) 0.08795(19) 0.65347(7) 0.0168(4) Uani 1 1 d .
H38A H 0.4466 0.1639 0.6489 0.020 Uiso 1 1 calc R
H38B H 0.4838 0.0353 0.6233 0.020 Uiso 1 1 calc R
C39 C 0.45232(14) 0.01305(19) 0.69808(7) 0.0164(4) Uani 1 1 d .
H39A H 0.4908 -0.0669 0.7008 0.020 Uiso 1 1 calc R
H39B H 0.3802 -0.0083 0.6938 0.020 Uiso 1 1 calc R
C40 C 0.46621(14) 0.09131(19) 0.74517(7) 0.0143(4) Uani 1 1 d .
H40A H 0.4411 0.0418 0.7737 0.017 Uiso 1 1 calc R
H40B H 0.4246 0.1687 0.7426 0.017 Uiso 1 1 calc R
C41 C 0.67231(16) 0.36061(19) 0.85015(7) 0.0180(4) Uani 1 1 d .
H41A H 0.6255 0.3459 0.8781 0.022 Uiso 1 1 calc R
H41B H 0.6558 0.4429 0.8346 0.022 Uiso 1 1 calc R
C42 C 0.77993(16) 0.3594(2) 0.86789(7) 0.0195(4) Uani 1 1 d .
H42A H 0.7929 0.2808 0.8861 0.029 Uiso 1 1 calc R
H42B H 0.7915 0.4319 0.8898 0.029 Uiso 1 1 calc R
H42C H 0.8254 0.3646 0.8394 0.029 Uiso 1 1 calc R

loop_
_atom_site_aniso_label
_atom_site_aniso_U_11
_atom_site_aniso_U_22
_atom_site_aniso_U_33
_atom_site_aniso_U_23
_atom_site_aniso_U_13
_atom_site_aniso_U_12
O1 0.0124(7) 0.0206(8) 0.0171(7) -0.0080(6) -0.0001(5) 0.0006(5)
O2 0.0140(8) 0.0258(8) 0.0279(8) -0.0092(7) 0.0040(6) 0.0009(6)
O3 0.0142(7) 0.0122(7) 0.0243(7) 0.0013(6) -0.0006(6) 0.0030(5)
O4 0.0120(6) 0.0170(7) 0.0138(6) -0.0003(5) 0.0027(5) 0.0008(5)
O5 0.0243(7) 0.0128(7) 0.0096(6) -0.0031(5) -0.0016(5) 0.0000(5)
O6 0.0216(7) 0.0202(7) 0.0135(7) 0.0007(5) 0.0008(5) 0.0005(5)
O7 0.0157(7) 0.0175(7) 0.0178(7) -0.0077(6) -0.0011(6) -0.0002(6)
O8 0.0154(7) 0.0248(8) 0.0261(7) -0.0075(7) 0.0050(6) -0.0001(6)
O9 0.0131(7) 0.0127(7) 0.0221(7) 0.0007(6) -0.0009(6) 0.0024(5)
O10 0.0115(7) 0.0181(7) 0.0140(6) 0.0003(5) 0.0013(5) -0.0008(5)
O11 0.0232(7) 0.0152(7) 0.0127(7) -0.0022(6) 0.0019(6) 0.0013(6)
O12 0.0296(8) 0.0431(10) 0.0152(7) 0.0030(7) -0.0009(6) -0.0088(7)
C1 0.0122(9) 0.0164(10) 0.0172(9) 0.0005(8) 0.0018(8) -0.0009(8)
C2 0.0097(9) 0.0120(9) 0.0148(9) -0.0009(7) 0.0002(7) 0.0004(7)
C3 0.0118(9) 0.0096(9) 0.0184(9) 0.0009(7) -0.0009(7) 0.0027(7)
C4 0.0117(9) 0.0140(9) 0.0153(9) 0.0018(7) 0.0011(7) 0.0005(7)
C5 0.0103(9) 0.0129(9) 0.0135(9) -0.0018(8) -0.0043(7) -0.0028(7)
C6 0.0101(9) 0.0124(9) 0.0109(8) 0.0000(7) 0.0002(7) -0.0010(7)
C7 0.0142(9) 0.0131(9) 0.0106(9) -0.0022(7) -0.0012(7) -0.0002(7)
C8 0.0148(9) 0.0143(9) 0.0096(8) 0.0011(7) -0.0025(7) -0.0003(7)
C9 0.0175(10) 0.0116(9) 0.0127(9) 0.0005(7) -0.0024(7) 0.0030(7)
C10 0.0124(9) 0.0220(10) 0.0167(10) 0.0010(8) -0.0022(7) 0.0005(8)
C11 0.0133(9) 0.0180(10) 0.0136(9) 0.0003(7) -0.0004(7) 0.0039(7)
C12 0.0158(10) 0.0163(10) 0.0162(10) 0.0032(8) 0.0002(8) -0.0020(8)
C13 0.0111(9) 0.0209(10) 0.0160(9) 0.0043(8) 0.0015(7) -0.0002(8)
C14 0.0096(9) 0.0145(9) 0.0133(9) 0.0000(7) 0.0009(7) -0.0002(7)
C15 0.0282(11) 0.0139(10) 0.0191(10) 0.0008(8) -0.0019(9) 0.0018(8)
C16 0.0151(10) 0.0176(10) 0.0134(9) 0.0019(8) -0.0007(7) 0.0014(8)
C17 0.0155(10) 0.0204(10) 0.0168(9) -0.0003(8) -0.0034(8) 0.0006(8)
C18 0.0121(9) 0.0197(10) 0.0211(10) -0.0001(8) -0.0047(8) -0.0029(8)
C19 0.0088(9) 0.0179(10) 0.0192(9) 0.0011(8) -0.0002(7) 0.0009(8)
C20 0.0220(11) 0.0258(11) 0.0195(10) -0.0133(8) 0.0009(8) 0.0007(9)
C21 0.0214(11) 0.0226(11) 0.0187(10) -0.0047(8) -0.0013(8) -0.0005(9)
C22 0.0117(9) 0.0133(9) 0.0137(9) 0.0005(7) -0.0012(7) -0.0011(7)
C23 0.0102(9) 0.0146(10) 0.0122(9) -0.0013(7) 0.0008(7) -0.0014(7)
C24 0.0137(9) 0.0095(9) 0.0146(9) 0.0003(7) -0.0001(7) 0.0024(7)
C25 0.0119(10) 0.0131(9) 0.0136(9) 0.0019(7) 0.0021(7) -0.0019(7)
C26 0.0091(9) 0.0130(9) 0.0127(8) -0.0025(7) -0.0029(7) -0.0021(7)
C27 0.0098(9) 0.0135(9) 0.0106(8) -0.0005(7) 0.0001(7) 0.0009(7)
C28 0.0154(10) 0.0138(10) 0.0134(9) -0.0005(7) -0.0008(7) 0.0018(8)
C29 0.0155(9) 0.0159(10) 0.0153(9) 0.0039(8) -0.0001(8) -0.0003(8)
C30 0.0173(10) 0.0219(11) 0.0138(10) 0.0039(8) -0.0025(8) -0.0011(8)
C31 0.0173(10) 0.0265(11) 0.0169(9) 0.0066(8) -0.0043(8) -0.0044(9)
C32 0.0140(10) 0.0201(10) 0.0200(10) 0.0044(8) 0.0005(8) 0.0018(8)
C33 0.0164(10) 0.0162(10) 0.0159(9) 0.0051(8) -0.0027(8) -0.0043(8)
C34 0.0123(9) 0.0194(10) 0.0161(10) 0.0032(8) 0.0017(8) -0.0002(8)
C35 0.0111(9) 0.0132(9) 0.0117(8) -0.0007(7) -0.0006(7) -0.0001(7)
C36 0.0243(11) 0.0167(11) 0.0253(11) 0.0031(9) -0.0001(9) 0.0046(8)
C37 0.0176(10) 0.0157(10) 0.0119(9) -0.0009(8) -0.0008(7) 0.0012(8)
C38 0.0182(10) 0.0168(10) 0.0155(10) -0.0009(8) -0.0035(8) 0.0026(8)
C39 0.0122(9) 0.0181(10) 0.0190(10) -0.0020(8) -0.0036(8) -0.0005(8)
C40 0.0100(9) 0.0142(9) 0.0186(9) 0.0006(8) -0.0003(8) -0.0005(8)
C41 0.0214(10) 0.0159(9) 0.0167(9) -0.0077(8) 0.0002(8) -0.0012(8)
C42 0.0205(10) 0.0214(11) 0.0165(9) -0.0058(8) 0.0006(8) -0.0034(8)

loop_
_atom_type_symbol
_atom_type_description
_atom_type_scat_dispersion_real
_atom_type_scat_dispersion_imag
_atom_type_scat_source
C C 0.0181 0.0091 'International Tables Vol C Tables 4.2.6.8 and 6.1.1.4'
H H 0.0000 0.0000 'International Tables Vol C Tables 4.2.6.8 and 6.1.1.4'
O O 0.0492 0.0322 'International Tables Vol C Tables 4.2.6.8 and 6.1.1.4'

loop_
_geom_angle_atom_site_label_1
_geom_angle_atom_site_label_2
_geom_angle_atom_site_label_3
_geom_angle
C1 O1 C20 117.03(15)
C3 O3 H3A 114(2)
C7 O5 H5A 108(2)
C22 O7 C41 118.09(15)
C24 O9 H9A 107.0(17)
C28 O11 H11A 106.7(19)
O2 C1 O1 122.41(18)
O2 C1 C2 125.49(17)
O1 C1 C2 112.09(15)
C1 C2 C19 106.31(15)
C1 C2 C14 110.82(15)
C19 C2 C14 109.67(15)
C1 C2 C3 109.60(15)
C19 C2 C3 108.95(15)
C14 C2 C3 111.36(15)
O3 C3 C4 104.63(15)
O3 C3 C16 110.84(15)
C4 C3 C16 108.44(15)
O3 C3 C2 109.45(15)
C4 C3 C2 111.99(15)
C16 C3 C2 111.31(15)
C5 C4 C3 111.54(15)
C5 C4 H4A 109.3
C3 C4 H4A 109.3
C5 C4 H4B 109.3
C3 C4 H4B 109.3
H4A C4 H4B 108.0
O4 C5 C4 120.84(17)
O4 C5 C6 122.67(17)
C4 C5 C6 116.49(16)
C5 C6 C14 111.90(15)
C5 C6 C7 113.19(15)
C14 C6 C7 110.95(15)
C5 C6 H6A 106.8
C14 C6 H6A 106.8
C7 C6 H6A 106.8
O5 C7 C11 113.09(15)
O5 C7 C8 108.17(15)
C11 C7 C8 102.87(14)
O5 C7 C6 110.03(15)
C11 C7 C6 111.55(15)
C8 C7 C6 110.87(15)
C12 C8 C9 113.11(16)
C12 C8 C15 109.07(16)
C9 C8 C15 105.79(15)
C12 C8 C7 115.63(16)
C9 C8 C7 101.50(15)
C15 C8 C7 111.18(16)
O6 C9 C10 125.66(18)
O6 C9 C8 125.51(18)
C10 C9 C8 108.84(15)
C9 C10 C11 105.57(16)
C9 C10 H10A 110.6
C11 C10 H10A 110.6
C9 C10 H10B 110.6
C11 C10 H10B 110.6
H10A C10 H10B 108.8
C10 C11 C7 104.97(15)
C10 C11 H11B 110.8
C7 C11 H11B 110.8
C10 C11 H11C 110.8
C7 C11 H11C 110.8
H11B C11 H11C 108.8
C13 C12 C8 113.10(16)
C13 C12 H12A 109.0
C8 C12 H12A 109.0
C13 C12 H12B 109.0
C8 C12 H12B 109.0
H12A C12 H12B 107.8
C12 C13 C14 109.57(16)
C12 C13 H13A 109.8
C14 C13 H13A 109.8
C12 C13 H13B 109.8
C14 C13 H13B 109.8
H13A C13 H13B 108.2
C13 C14 C6 107.89(15)
C13 C14 C2 112.72(15)
C6 C14 C2 116.33(15)
C13 C14 H14A 106.4
C6 C14 H14A 106.4
C2 C14 H14A 106.4
C8 C15 H15A 109.5
C8 C15 H15B 109.5
H15A C15 H15B 109.5
C8 C15 H15C 109.5
H15A C15 H15C 109.5
H15B C15 H15C 109.5
C17 C16 C3 114.31(16)
C17 C16 H16A 108.7
C3 C16 H16A 108.7
C17 C16 H16B 108.7
C3 C16 H16B 108.7
H16A C16 H16B 107.6
C18 C17 C16 109.57(16)
C18 C17 H17A 109.8
C16 C17 H17A 109.8
C18 C17 H17B 109.8
C16 C17 H17B 109.8
H17A C17 H17B 108.2
C19 C18 C17 110.80(16)
C19 C18 H18A 109.5
C17 C18 H18A 109.5
C19 C18 H18B 109.5
C17 C18 H18B 109.5
H18A C18 H18B 108.1
C18 C19 C2 114.47(16)
C18 C19 H19A 108.6
C2 C19 H19A 108.6
C18 C19 H19B 108.6
C2 C19 H19B 108.6
H19A C19 H19B 107.6
O1 C20 C21 105.96(16)
O1 C20 H20A 110.5
C21 C20 H20A 110.5
O1 C20 H20B 110.5
C21 C20 H20B 110.5
H20A C20 H20B 108.7
C20 C21 H21A 109.5
C20 C21 H21B 109.5
H21A C21 H21B 109.5
C20 C21 H21C 109.5
H21A C21 H21C 109.5
H21B C21 H21C 109.5
O8 C22 O7 122.73(17)
O8 C22 C23 124.77(17)
O7 C22 C23 112.50(15)
C22 C23 C40 106.10(15)
C22 C23 C35 111.36(15)
C40 C23 C35 111.10(16)
C22 C23 C24 108.23(15)
C40 C23 C24 108.66(15)
C35 C23 C24 111.20(14)
O9 C24 C25 104.37(15)
O9 C24 C37 110.98(15)
C25 C24 C37 108.19(15)
O9 C24 C23 109.74(15)
C25 C24 C23 112.31(15)
C37 C24 C23 111.06(15)
C26 C25 C24 112.91(15)
C26 C25 H25A 109.0
C24 C25 H25A 109.0
C26 C25 H25B 109.0
C24 C25 H25B 109.0
H25A C25 H25B 107.8
O10 C26 C25 120.42(17)
O10 C26 C27 122.76(17)
C25 C26 C27 116.82(15)
C26 C27 C28 113.02(15)
C26 C27 C35 111.08(15)
C28 C27 C35 112.50(15)
C26 C27 H27A 106.6
C28 C27 H27A 106.6
C35 C27 H27A 106.6
O11 C28 C32 113.89(16)
O11 C28 C27 110.19(15)
C32 C28 C27 110.69(16)
O11 C28 C29 107.32(15)
C32 C28 C29 103.14(15)
C27 C28 C29 111.37(15)
C33 C29 C30 113.22(16)
C33 C29 C36 108.74(16)
C30 C29 C36 105.28(17)
C33 C29 C28 115.79(16)
C30 C29 C28 102.18(15)
C36 C29 C28 111.06(17)
O12 C30 C31 125.82(19)
O12 C30 C29 124.85(18)
C31 C30 C29 109.33(16)
C30 C31 C32 105.51(16)
C30 C31 H31A 110.6
C32 C31 H31A 110.6
C30 C31 H31B 110.6
C32 C31 H31B 110.6
H31A C31 H31B 108.8
C31 C32 C28 104.73(16)
C31 C32 H32A 110.8
C28 C32 H32A 110.8
C31 C32 H32B 110.8
C28 C32 H32B 110.8
H32A C32 H32B 108.9
C29 C33 C34 112.38(16)
C29 C33 H33A 109.1
C34 C33 H33A 109.1
C29 C33 H33B 109.1
C34 C33 H33B 109.1
H33A C33 H33B 107.9
C33 C34 C35 110.49(16)
C33 C34 H34A 109.6
C35 C34 H34A 109.6
C33 C34 H34B 109.6
C35 C34 H34B 109.6
H34A C34 H34B 108.1
C34 C35 C27 108.07(15)
C34 C35 C23 112.38(15)
C27 C35 C23 116.45(16)
C34 C35 H35A 106.4
C27 C35 H35A 106.4
C23 C35 H35A 106.4
C29 C36 H36A 109.5
C29 C36 H36B 109.5
H36A C36 H36B 109.5
C29 C36 H36C 109.5
H36A C36 H36C 109.5
H36B C36 H36C 109.5
C38 C37 C24 114.40(16)
C38 C37 H37A 108.7
C24 C37 H37A 108.7
C38 C37 H37B 108.7
C24 C37 H37B 108.7
H37A C37 H37B 107.6
C39 C38 C37 110.20(16)
C39 C38 H38A 109.6
C37 C38 H38A 109.6
C39 C38 H38B 109.6
C37 C38 H38B 109.6
H38A C38 H38B 108.1
C38 C39 C40 109.74(16)
C38 C39 H39A 109.7
C40 C39 H39A 109.7
C38 C39 H39B 109.7
C40 C39 H39B 109.7
H39A C39 H39B 108.2
C39 C40 C23 113.94(16)
C39 C40 H40A 108.8
C23 C40 H40A 108.8
C39 C40 H40B 108.8
C23 C40 H40B 108.8
H40A C40 H40B 107.7
O7 C41 C42 105.69(16)
O7 C41 H41A 110.6
C42 C41 H41A 110.6
O7 C41 H41B 110.6
C42 C41 H41B 110.6
H41A C41 H41B 108.7
C41 C42 H42A 109.5
C41 C42 H42B 109.5
H42A C42 H42B 109.5
C41 C42 H42C 109.5
H42A C42 H42C 109.5
H42B C42 H42C 109.5

loop_
_geom_bond_atom_site_label_1
_geom_bond_atom_site_label_2
_geom_bond_distance
O1 C1 1.349(2)
O1 C20 1.449(2)
O2 C1 1.203(2)
O3 C3 1.437(2)
O3 H3A 0.84(4)
O4 C5 1.228(2)
O5 C7 1.425(2)
O5 H5A 0.89(3)
O6 C9 1.213(2)
O7 C22 1.339(2)
O7 C41 1.456(2)
O8 C22 1.208(2)
O9 C24 1.432(2)
O9 H9A 0.90(3)
O10 C26 1.220(2)
O11 C28 1.428(2)
O11 H11A 0.87(3)
O12 C30 1.217(2)
C1 C2 1.531(3)
C2 C19 1.548(3)
C2 C14 1.558(3)
C2 C3 1.564(3)
C3 C4 1.529(2)
C3 C16 1.535(3)
C4 C5 1.503(3)
C4 H4A 0.9900
C4 H4B 0.9900
C5 C6 1.515(3)
C6 C14 1.553(2)
C6 C7 1.555(3)
C6 H6A 1.0000
C7 C11 1.551(3)
C7 C8 1.555(2)
C8 C12 1.525(3)
C8 C9 1.526(3)
C8 C15 1.543(3)
C9 C10 1.518(3)
C10 C11 1.532(3)
C10 H10A 0.9900
C10 H10B 0.9900
C11 H11B 0.9900
C11 H11C 0.9900
C12 C13 1.521(3)
C12 H12A 0.9900
C12 H12B 0.9900
C13 C14 1.532(3)
C13 H13A 0.9900
C13 H13B 0.9900
C14 H14A 1.0000
C15 H15A 0.9800
C15 H15B 0.9800
C15 H15C 0.9800
C16 C17 1.529(3)
C16 H16A 0.9900
C16 H16B 0.9900
C17 C18 1.525(3)
C17 H17A 0.9900
C17 H17B 0.9900
C18 C19 1.522(3)
C18 H18A 0.9900
C18 H18B 0.9900
C19 H19A 0.9900
C19 H19B 0.9900
C20 C21 1.506(3)
C20 H20A 0.9900
C20 H20B 0.9900
C21 H21A 0.9800
C21 H21B 0.9800
C21 H21C 0.9800
C22 C23 1.538(3)
C23 C40 1.545(3)
C23 C35 1.553(3)
C23 C24 1.569(3)
C24 C25 1.533(3)
C24 C37 1.539(3)
C25 C26 1.504(3)
C25 H25A 0.9900
C25 H25B 0.9900
C26 C27 1.520(3)
C27 C28 1.550(3)
C27 C35 1.550(2)
C27 H27A 1.0000
C28 C32 1.545(3)
C28 C29 1.554(3)
C29 C33 1.523(3)
C29 C30 1.528(3)
C29 C36 1.538(3)
C30 C31 1.509(3)
C31 C32 1.540(3)
C31 H31A 0.9900
C31 H31B 0.9900
C32 H32A 0.9900
C32 H32B 0.9900
C33 C34 1.523(3)
C33 H33A 0.9900
C33 H33B 0.9900
C34 C35 1.530(3)
C34 H34A 0.9900
C34 H34B 0.9900
C35 H35A 1.0000
C36 H36A 0.9800
C36 H36B 0.9800
C36 H36C 0.9800
C37 C38 1.524(3)
C37 H37A 0.9900
C37 H37B 0.9900
C38 C39 1.522(3)
C38 H38A 0.9900
C38 H38B 0.9900
C39 C40 1.528(3)
C39 H39A 0.9900
C39 H39B 0.9900
C40 H40A 0.9900
C40 H40B 0.9900
C41 C42 1.507(3)
C41 H41A 0.9900
C41 H41B 0.9900
C42 H42A 0.9800
C42 H42B 0.9800
C42 H42C 0.9800

loop_
_geom_hbond_atom_site_label_D
_geom_hbond_atom_site_label_H
_geom_hbond_atom_site_label_A
_geom_hbond_distance_DH
_geom_hbond_distance_HA
_geom_hbond_distance_DA
_geom_hbond_angle_DHA
_geom_hbond_site_symmetry_A
O3 H3A O4 0.84(4) 2.21(4) 2.954(2) 149(3) 3_565
O5 H5A O10 0.89(3) 2.17(3) 2.9558(19) 147(3) 1_565
O5 H5A O4 0.89(3) 2.26(3) 2.909(2) 130(3) .
O9 H9A O10 0.90(3) 2.18(3) 2.9321(19) 140(2) 3_455
O11 H11A O10 0.87(3) 2.19(3) 2.856(2) 133(2) .
O11 H11A O4 0.87(3) 2.28(3) 2.9828(19) 139(3) 1_545
